data_4325013
loop_
_publ_author_name
'Marc Fourmigu\'e'
'Eric W. Reinheimer'
'Ali Assaf'
'Olivier Jeannin'
'Ali Saad'
'Pascale Auban-Senzier'
'Pere Alemany'
'Antonio Rodr\'iguez-Fortea'
'Enric Canadell'

_publ_section_title
;
 Syntheses, Crystal Structures, Transport Properties and First-Principles
 Electronic Structure Study of the (tTTF)2X (X = Br, I) Low-Dimensional
 Antiferromagnets
;
_journal_name_full 'Inorganic Chemistry'
_journal_page_first 4171
_journal_page_last 4181
_journal_paper_doi 10.1021/ic2002964
_journal_volume 50
_journal_year 2011
_chemical_formula_moiety '2(C9 H8 S4), Cl'
_chemical_formula_sum 'C18 H16 Cl S8'
_chemical_formula_weight 524.24
_chemical_name_systematic
; 
 ? 
;
_space_group_IT_number 4
_symmetry_cell_setting monoclinic
_symmetry_space_group_name_Hall 'P 2yb'
_symmetry_space_group_name_H-M 'P 1 21 1'
_atom_sites_solution_hydrogens geom
_atom_sites_solution_primary direct
_atom_sites_solution_secondary difmap
_audit_creation_method SHELXL-97
_cell_angle_alpha 90.00
_cell_angle_beta 90.623(5)
_cell_angle_gamma 90.00
_cell_formula_units_Z 4
_cell_length_a 6.3908(4)
_cell_length_b 13.9355(5)
_cell_length_c 23.4274(6)
_cell_measurement_reflns_used 4882
_cell_measurement_temperature 293(2)
_cell_measurement_theta_max 27.4984
_cell_measurement_theta_min 3.5074
_cell_volume 2086.30(16)
_computing_cell_refinement 'Dirax/lsq (Duisenberg & Schreurs, 1989-2000)'
_computing_data_collection 'Collect (Bruker AXS BV, 1997-2004)'
_computing_data_reduction 'EvalCCD (Duisenberg & Schreurs 1990-2000)'
_computing_molecular_graphics 'Ortep-3 for Windows (Farrugia, 1997)'
_computing_publication_material 'WinGX publication routines (Farrugia, 1999)'
_computing_structure_refinement 'SHELXL-97 (Sheldrick, 1997)'
_computing_structure_solution 'SIR92 (Altomare et al., 1993)'
_diffrn_ambient_temperature 293(2)
_diffrn_measured_fraction_theta_full 0.993
_diffrn_measured_fraction_theta_max 0.993
_diffrn_measurement_device_type KappaCCD
_diffrn_measurement_method CCD
_diffrn_radiation_monochromator 'horizonally mounted graphite crystal'
_diffrn_radiation_source 'fine-focus sealed tube'
_diffrn_radiation_type MoK\a
_diffrn_radiation_wavelength 0.71073
_diffrn_reflns_av_R_equivalents 0.0254
_diffrn_reflns_av_sigmaI/netI 0.0249
_diffrn_reflns_limit_h_max 8
_diffrn_reflns_limit_h_min -8
_diffrn_reflns_limit_k_max 18
_diffrn_reflns_limit_k_min -17
_diffrn_reflns_limit_l_max 30
_diffrn_reflns_limit_l_min -25
_diffrn_reflns_number 57032
_diffrn_reflns_theta_full 27.50
_diffrn_reflns_theta_max 27.50
_diffrn_reflns_theta_min 3.51
_exptl_absorpt_coefficient_mu 0.988
_exptl_absorpt_correction_T_max 0.924
_exptl_absorpt_correction_T_min 0.899
_exptl_absorpt_correction_type multi-scan
_exptl_absorpt_process_details
;
  [Sheldrick, G.M. (2002). SADABS Bruker AXS Inc., Madison, Wisconsin, USA]
;
_exptl_crystal_colour black
_exptl_crystal_density_diffrn 1.669
_exptl_crystal_description needle
_exptl_crystal_F_000 1076
_exptl_crystal_size_max 0.41
_exptl_crystal_size_mid 0.09
_exptl_crystal_size_min 0.08
_refine_diff_density_max 0.280
_refine_diff_density_min -0.229
_refine_diff_density_rms 0.050
_refine_ls_abs_structure_details 'Flack H D (1983), Acta Cryst. A39, 876-881'
_refine_ls_abs_structure_Flack 0.26(7)
_refine_ls_extinction_method none
_refine_ls_goodness_of_fit_ref 1.087
_refine_ls_hydrogen_treatment constr
_refine_ls_matrix_type full
_refine_ls_number_parameters 487
_refine_ls_number_reflns 9241
_refine_ls_number_restraints 1
_refine_ls_restrained_S_all 1.087
_refine_ls_R_factor_all 0.0497
_refine_ls_R_factor_gt 0.0340
_refine_ls_shift/su_max 0.000
_refine_ls_shift/su_mean 0.000
_refine_ls_structure_factor_coef Fsqd
_refine_ls_weighting_details 'calc w=1/[\s^2^(Fo^2^)+(0.0261P)^2^+1.1820P] where P=(Fo^2^+2Fc^2^)/3'
_refine_ls_weighting_scheme calc
_refine_ls_wR_factor_gt 0.0684
_refine_ls_wR_factor_ref 0.0742
_reflns_number_gt 7710
_reflns_number_total 9241
_reflns_threshold_expression >2sigma(I)
_cod_data_source_file ic2002964_si_001_1.cif
_cod_data_source_block (tTTF)2Cl
_cod_database_code 4325013

loop_
_symmetry_equiv_pos_as_xyz
'x, y, z'
'-x, y+1/2, -z'

loop_
_atom_site_label
_atom_site_type_symbol
_atom_site_fract_x
_atom_site_fract_y
_atom_site_fract_z
_atom_site_U_iso_or_equiv
_atom_site_adp_type
_atom_site_occupancy
_atom_site_symmetry_multiplicity
_atom_site_calc_flag
_atom_site_refinement_flags
Cl1 Cl 0.77383(14) 0.05294(9) 0.47802(4) 0.0599(3) Uani 1 1 d .
Cl2 Cl 0.10919(13) 0.72236(8) 0.02127(4) 0.0550(2) Uani 1 1 d .
S1 S 0.78691(14) -0.23314(7) 0.19753(4) 0.0433(2) Uani 1 1 d .
S2 S 0.67106(12) -0.20749(7) 0.32922(3) 0.03947(19) Uani 1 1 d .
S3 S 0.22656(12) -0.24252(6) 0.30229(3) 0.03798(19) Uani 1 1 d .
S4 S 0.34832(13) -0.26407(6) 0.16725(3) 0.0403(2) Uani 1 1 d .
S5 S 0.09683(13) 0.00269(7) 0.30729(4) 0.0418(2) Uani 1 1 d .
S6 S 0.53424(12) 0.04017(7) 0.33739(3) 0.04002(19) Uani 1 1 d .
S7 S 0.65811(12) 0.01896(7) 0.20321(4) 0.03878(19) Uani 1 1 d .
S8 S 0.21480(12) -0.01958(6) 0.17530(3) 0.03878(19) Uani 1 1 d .
S9 S 0.01125(14) 0.24357(7) 0.25907(4) 0.0407(2) Uani 1 1 d .
S10 S 0.45604(12) 0.27905(7) 0.28731(3) 0.03885(19) Uani 1 1 d .
S11 S 0.57196(13) 0.25534(6) 0.15406(3) 0.0408(2) Uani 1 1 d .
S12 S 0.13067(13) 0.22231(7) 0.12535(4) 0.0432(2) Uani 1 1 d .
S13 S -0.00850(12) 0.53422(7) 0.37051(3) 0.04172(19) Uani 1 1 d .
S14 S -0.45765(12) 0.52981(7) 0.33979(3) 0.0401(2) Uani 1 1 d .
S15 S -0.34447(12) 0.50392(7) 0.20656(3) 0.0406(2) Uani 1 1 d .
S16 S 0.10959(13) 0.50963(7) 0.23582(3) 0.0392(2) Uani 1 1 d .
C1 C 0.5308(5) -0.2420(2) 0.22053(13) 0.0335(7) Uani 1 1 d .
C2 C 0.7289(6) -0.2537(3) 0.12667(14) 0.0460(9) Uani 1 1 d .
H2 H 0.8329 -0.2551 0.0992 0.055 Uiso 1 1 calc R
C3 C 0.5287(6) -0.2674(3) 0.11285(14) 0.0461(8) Uani 1 1 d .
H3 H 0.4872 -0.2785 0.0752 0.055 Uiso 1 1 calc R
C4 C 0.4812(5) -0.2309(2) 0.27735(13) 0.0323(7) Uani 1 1 d .
C5 C 0.4965(5) -0.2072(2) 0.38508(12) 0.0349(7) Uani 1 1 d .
C6 C 0.5406(5) -0.1928(3) 0.44760(14) 0.0437(8) Uani 1 1 d .
H6A H 0.6130 -0.1327 0.4546 0.052 Uiso 1 1 calc R
H6B H 0.6228 -0.2451 0.4634 0.052 Uiso 1 1 calc R
C7 C 0.3172(6) -0.1913(3) 0.47233(14) 0.0521(9) Uani 1 1 d .
H7A H 0.3081 -0.2361 0.5039 0.063 Uiso 1 1 calc R
H7B H 0.2852 -0.1276 0.4865 0.063 Uiso 1 1 calc R
C8 C 0.1588(5) -0.2194(3) 0.42497(13) 0.0449(8) Uani 1 1 d .
H8A H 0.0964 -0.2816 0.4324 0.054 Uiso 1 1 calc R
H8B H 0.0488 -0.1718 0.4209 0.054 Uiso 1 1 calc R
C9 C 0.2950(5) -0.2222(2) 0.37311(12) 0.0351(7) Uani 1 1 d .
C10 C 0.3509(5) 0.0159(3) 0.28373(14) 0.0333(7) Uani 1 1 d .
C11 C 0.1542(6) 0.0242(3) 0.37823(14) 0.0476(8) Uani 1 1 d .
H11 H 0.0505 0.0239 0.4058 0.057 Uiso 1 1 calc R
C12 C 0.3538(6) 0.0412(3) 0.39176(14) 0.0457(8) Uani 1 1 d .
H12 H 0.3947 0.0533 0.4293 0.055 Uiso 1 1 calc R
C13 C 0.4030(5) 0.0061(2) 0.22730(13) 0.0333(6) Uani 1 1 d .
C14 C 0.5922(5) -0.0023(2) 0.13236(13) 0.0366(7) Uani 1 1 d .
C15 C 0.7296(5) -0.0033(3) 0.08063(13) 0.0455(8) Uani 1 1 d .
H15A H 0.8353 -0.0531 0.0835 0.055 Uiso 1 1 calc R
H15B H 0.7976 0.0582 0.0752 0.055 Uiso 1 1 calc R
C16 C 0.5721(6) -0.0245(4) 0.03218(15) 0.0575(11) Uani 1 1 d .
H16A H 0.6091 -0.0840 0.0134 0.069 Uiso 1 1 calc R
H16B H 0.5759 0.0267 0.0041 0.069 Uiso 1 1 calc R
C17 C 0.3485(5) -0.0326(3) 0.05706(13) 0.0470(9) Uani 1 1 d .
H17A H 0.2566 0.0168 0.0419 0.056 Uiso 1 1 calc R
H17B H 0.2875 -0.0951 0.0494 0.056 Uiso 1 1 calc R
C18 C 0.3911(5) -0.0185(2) 0.11947(13) 0.0374(7) Uani 1 1 d .
C19 C 0.3165(5) 0.2452(2) 0.17827(13) 0.0339(7) Uani 1 1 d .
C20 C 0.5073(6) 0.2379(3) 0.08292(14) 0.0468(9) Uani 1 1 d .
H20 H 0.6089 0.2388 0.0548 0.056 Uiso 1 1 calc R
C21 C 0.3084(6) 0.2233(3) 0.07010(14) 0.0475(8) Uani 1 1 d .
H21 H 0.2650 0.2139 0.0325 0.057 Uiso 1 1 calc R
C22 C 0.2666(5) 0.2539(2) 0.23474(13) 0.0355(7) Uani 1 1 d .
C23 C 0.0772(5) 0.2655(2) 0.32996(13) 0.0374(7) Uani 1 1 d .
C24 C -0.0626(5) 0.2695(3) 0.38144(14) 0.0446(8) Uani 1 1 d .
H24A H -0.1395 0.2101 0.3862 0.054 Uiso 1 1 calc R
H24B H -0.1605 0.3225 0.3789 0.054 Uiso 1 1 calc R
C25 C 0.0987(6) 0.2846(3) 0.43045(15) 0.0495(9) Uani 1 1 d .
H25A H 0.0621 0.3413 0.4522 0.059 Uiso 1 1 calc R
H25B H 0.0970 0.2299 0.4560 0.059 Uiso 1 1 calc R
C26 C 0.3198(5) 0.2968(3) 0.40527(13) 0.0456(8) Uani 1 1 d .
H26A H 0.3751 0.3605 0.4126 0.055 Uiso 1 1 calc R
H26B H 0.4163 0.2493 0.4205 0.055 Uiso 1 1 calc R
C27 C 0.2782(5) 0.2813(2) 0.34295(12) 0.0356(7) Uani 1 1 d .
C28 C -0.1982(4) 0.5246(2) 0.31585(12) 0.0318(6) Uani 1 1 d .
C29 C -0.1900(5) 0.5446(3) 0.42506(13) 0.0445(8) Uani 1 1 d .
H29 H -0.1464 0.5516 0.4628 0.053 Uiso 1 1 calc R
C30 C -0.3910(5) 0.5423(3) 0.41142(14) 0.0451(8) Uani 1 1 d .
H30 H -0.4933 0.5473 0.4392 0.054 Uiso 1 1 calc R
C31 C -0.1518(5) 0.5142(2) 0.25998(13) 0.0308(7) Uani 1 1 d .
C32 C -0.1655(5) 0.4919(2) 0.15137(13) 0.0345(7) Uani 1 1 d .
C33 C -0.2072(5) 0.4847(3) 0.08854(14) 0.0438(8) Uani 1 1 d .
H33A H -0.2722 0.5428 0.0739 0.053 Uiso 1 1 calc R
H33B H -0.2963 0.4303 0.0796 0.053 Uiso 1 1 calc R
C34 C 0.0126(5) 0.4712(3) 0.06426(14) 0.0467(8) Uani 1 1 d .
H34A H 0.0356 0.5166 0.0336 0.056 Uiso 1 1 calc R
H34B H 0.0273 0.4069 0.0491 0.056 Uiso 1 1 calc R
C35 C 0.1734(5) 0.4878(3) 0.11259(13) 0.0402(7) Uani 1 1 d .
H35A H 0.2706 0.4345 0.1157 0.048 Uiso 1 1 calc R
H35B H 0.2513 0.5466 0.1067 0.048 Uiso 1 1 calc R
C36 C 0.0371(5) 0.4946(2) 0.16457(12) 0.0334(7) Uani 1 1 d .

loop_
_atom_site_aniso_label
_atom_site_aniso_U_11
_atom_site_aniso_U_22
_atom_site_aniso_U_33
_atom_site_aniso_U_23
_atom_site_aniso_U_13
_atom_site_aniso_U_12
Cl1 0.0458(5) 0.0883(8) 0.0457(5) -0.0086(5) 0.0079(4) -0.0142(4)
Cl2 0.0439(5) 0.0757(7) 0.0455(5) 0.0038(4) 0.0046(4) -0.0023(4)
S1 0.0284(4) 0.0658(6) 0.0359(4) -0.0006(4) 0.0042(3) -0.0002(4)
S2 0.0267(4) 0.0566(5) 0.0351(4) -0.0042(4) 0.0001(3) -0.0021(4)
S3 0.0270(4) 0.0540(5) 0.0330(4) -0.0037(4) 0.0018(3) -0.0043(3)
S4 0.0314(4) 0.0541(5) 0.0353(4) -0.0029(4) -0.0016(3) 0.0000(4)
S5 0.0286(4) 0.0582(6) 0.0387(4) 0.0021(4) 0.0037(3) 0.0015(4)
S6 0.0331(4) 0.0511(5) 0.0358(4) -0.0019(4) -0.0036(3) 0.0014(4)
S7 0.0248(4) 0.0565(5) 0.0350(4) -0.0020(4) -0.0005(3) -0.0049(3)
S8 0.0260(4) 0.0559(5) 0.0345(4) -0.0018(4) -0.0006(3) -0.0044(3)
S9 0.0287(4) 0.0600(6) 0.0335(4) -0.0012(4) -0.0002(3) -0.0047(4)
S10 0.0286(4) 0.0576(5) 0.0303(4) -0.0010(4) 0.0004(3) -0.0066(4)
S11 0.0321(4) 0.0559(5) 0.0346(4) -0.0015(3) 0.0025(3) -0.0008(3)
S12 0.0359(4) 0.0589(6) 0.0347(4) -0.0038(4) -0.0057(3) 0.0015(4)
S13 0.0329(4) 0.0606(5) 0.0316(4) -0.0018(4) -0.0008(3) -0.0033(4)
S14 0.0286(4) 0.0586(5) 0.0333(4) -0.0030(4) 0.0048(3) -0.0008(4)
S15 0.0269(4) 0.0649(6) 0.0301(4) -0.0030(4) 0.0020(3) -0.0010(4)
S16 0.0266(4) 0.0616(6) 0.0296(4) -0.0047(4) 0.0021(3) -0.0014(4)
C1 0.0275(16) 0.0379(18) 0.0353(16) 0.0013(14) 0.0037(12) 0.0002(13)
C2 0.044(2) 0.061(2) 0.0333(17) 0.0014(16) 0.0101(14) 0.0034(17)
C3 0.050(2) 0.058(2) 0.0298(16) -0.0035(16) 0.0006(14) 0.0015(17)
C4 0.0275(15) 0.0396(18) 0.0299(15) -0.0014(13) 0.0000(12) -0.0019(13)
C5 0.0384(17) 0.0382(17) 0.0281(15) -0.0007(14) 0.0025(12) 0.0002(14)
C6 0.046(2) 0.050(2) 0.0345(17) -0.0056(15) -0.0011(14) -0.0034(16)
C7 0.054(2) 0.070(3) 0.0320(17) -0.0067(17) 0.0073(15) -0.0073(19)
C8 0.0439(18) 0.056(2) 0.0353(17) -0.0020(16) 0.0101(14) -0.0091(16)
C9 0.0331(16) 0.0419(18) 0.0302(15) -0.0046(14) 0.0025(12) -0.0014(13)
C10 0.0276(16) 0.0390(18) 0.0331(17) -0.0008(14) -0.0026(12) 0.0002(13)
C11 0.051(2) 0.058(2) 0.0345(17) 0.0014(16) 0.0088(15) 0.0078(17)
C12 0.052(2) 0.055(2) 0.0295(16) -0.0012(16) 0.0016(14) 0.0088(18)
C13 0.0246(14) 0.0415(17) 0.0337(15) 0.0011(13) -0.0017(11) -0.0012(12)
C14 0.0297(16) 0.0492(19) 0.0310(16) -0.0011(14) 0.0037(12) -0.0047(14)
C15 0.0382(18) 0.064(2) 0.0346(17) -0.0021(16) 0.0039(14) -0.0067(16)
C16 0.050(2) 0.090(3) 0.0320(18) -0.0047(19) 0.0071(16) -0.008(2)
C17 0.0413(19) 0.070(2) 0.0299(17) -0.0045(16) 0.0000(13) -0.0089(17)
C18 0.0355(17) 0.0457(19) 0.0310(16) -0.0011(14) 0.0019(13) -0.0063(14)
C19 0.0325(17) 0.0395(19) 0.0298(16) 0.0001(13) -0.0006(12) -0.0003(14)
C20 0.048(2) 0.062(2) 0.0307(16) 0.0007(16) 0.0090(14) 0.0058(17)
C21 0.054(2) 0.060(2) 0.0288(16) -0.0072(17) -0.0015(15) 0.0047(18)
C22 0.0350(17) 0.0413(19) 0.0301(16) 0.0018(14) -0.0053(13) -0.0038(14)
C23 0.0364(17) 0.0449(19) 0.0309(16) 0.0017(14) 0.0009(13) -0.0055(14)
C24 0.0411(19) 0.054(2) 0.0388(18) -0.0017(16) 0.0072(14) -0.0078(16)
C25 0.051(2) 0.066(2) 0.0312(17) -0.0018(16) 0.0053(14) -0.0088(19)
C26 0.0462(19) 0.058(2) 0.0325(17) -0.0009(16) 0.0015(14) -0.0120(17)
C27 0.0358(17) 0.0460(18) 0.0252(14) -0.0024(14) 0.0033(12) -0.0057(14)
C28 0.0276(15) 0.0357(17) 0.0321(15) 0.0004(13) 0.0024(11) -0.0002(13)
C29 0.053(2) 0.056(2) 0.0243(15) -0.0031(15) 0.0043(13) -0.0059(17)
C30 0.045(2) 0.057(2) 0.0329(16) -0.0069(16) 0.0106(14) -0.0034(16)
C31 0.0232(15) 0.0387(18) 0.0304(16) -0.0037(13) 0.0032(12) -0.0010(13)
C32 0.0317(16) 0.0408(18) 0.0310(16) 0.0003(14) 0.0026(12) -0.0011(13)
C33 0.046(2) 0.054(2) 0.0318(17) -0.0031(15) 0.0036(14) -0.0023(16)
C34 0.053(2) 0.057(2) 0.0309(17) -0.0044(15) 0.0068(14) -0.0004(17)
C35 0.0366(17) 0.050(2) 0.0341(17) -0.0039(15) 0.0086(13) -0.0033(14)
C36 0.0335(16) 0.0386(17) 0.0281(15) -0.0029(13) 0.0060(12) -0.0026(13)

loop_
_atom_type_symbol
_atom_type_description
_atom_type_scat_dispersion_real
_atom_type_scat_dispersion_imag
_atom_type_scat_source
C C 0.0033 0.0016 'International Tables Vol C Tables 4.2.6.8 and 6.1.1.4'
H H 0.0000 0.0000 'International Tables Vol C Tables 4.2.6.8 and 6.1.1.4'
S S 0.1246 0.1234 'International Tables Vol C Tables 4.2.6.8 and 6.1.1.4'
Cl Cl 0.1484 0.1585 'International Tables Vol C Tables 4.2.6.8 and 6.1.1.4'

loop_
_geom_angle_atom_site_label_1
_geom_angle_atom_site_label_2
_geom_angle_atom_site_label_3
_geom_angle
C2 S1 C1 95.37(16)
C5 S2 C4 94.49(15)
C9 S3 C4 94.52(14)
C1 S4 C3 95.01(16)
C11 S5 C10 95.65(16)
C12 S6 C10 94.84(16)
C14 S7 C13 94.25(14)
C18 S8 C13 94.38(15)
C23 S9 C22 94.59(15)
C27 S10 C22 94.48(15)
C20 S11 C19 95.02(16)
C21 S12 C19 94.75(16)
C29 S13 C28 94.68(15)
C30 S14 C28 95.18(15)
C32 S15 C31 94.35(15)
C36 S16 C31 93.95(14)
C4 C1 S4 123.8(2)
C4 C1 S1 121.3(2)
S4 C1 S1 114.88(18)
C3 C2 S1 117.1(3)
C3 C2 H2 121.5
S1 C2 H2 121.5
C2 C3 S4 117.6(3)
C2 C3 H3 121.2
S4 C3 H3 121.2
C1 C4 S2 121.9(2)
C1 C4 S3 122.6(2)
S2 C4 S3 115.48(17)
C9 C5 C6 113.4(3)
C9 C5 S2 118.1(2)
C6 C5 S2 128.5(2)
C5 C6 C7 101.7(3)
C5 C6 H6A 111.4
C7 C6 H6A 111.4
C5 C6 H6B 111.4
C7 C6 H6B 111.4
H6A C6 H6B 109.3
C8 C7 C6 109.1(3)
C8 C7 H7A 109.9
C6 C7 H7A 109.9
C8 C7 H7B 109.9
C6 C7 H7B 109.9
H7A C7 H7B 108.3
C9 C8 C7 101.9(3)
C9 C8 H8A 111.4
C7 C8 H8A 111.4
C9 C8 H8B 111.4
C7 C8 H8B 111.4
H8A C8 H8B 109.3
C5 C9 C8 113.2(3)
C5 C9 S3 117.4(2)
C8 C9 S3 129.4(2)
C13 C10 S5 122.3(2)
C13 C10 S6 123.1(2)
S5 C10 S6 114.62(18)
C12 C11 S5 116.9(3)
C12 C11 H11 121.5
S5 C11 H11 121.5
C11 C12 S6 117.9(3)
C11 C12 H12 121.0
S6 C12 H12 121.0
C10 C13 S8 121.4(2)
C10 C13 S7 122.6(2)
S8 C13 S7 115.92(18)
C18 C14 C15 112.6(3)
C18 C14 S7 117.9(2)
C15 C14 S7 129.4(2)
C14 C15 C16 102.3(3)
C14 C15 H15A 111.3
C16 C15 H15A 111.3
C14 C15 H15B 111.3
C16 C15 H15B 111.3
H15A C15 H15B 109.2
C15 C16 C17 109.6(3)
C15 C16 H16A 109.8
C17 C16 H16A 109.8
C15 C16 H16B 109.8
C17 C16 H16B 109.8
H16A C16 H16B 108.2
C18 C17 C16 101.4(3)
C18 C17 H17A 111.5
C16 C17 H17A 111.5
C18 C17 H17B 111.5
C16 C17 H17B 111.5
H17A C17 H17B 109.3
C14 C18 C17 114.0(3)
C14 C18 S8 117.5(2)
C17 C18 S8 128.5(2)
C22 C19 S12 122.8(2)
C22 C19 S11 122.5(2)
S12 C19 S11 114.77(17)
C21 C20 S11 117.4(3)
C21 C20 H20 121.3
S11 C20 H20 121.3
C20 C21 S12 118.0(3)
C20 C21 H21 121.0
S12 C21 H21 121.0
C19 C22 S9 122.5(2)
C19 C22 S10 122.0(2)
S9 C22 S10 115.42(18)
C27 C23 C24 112.8(3)
C27 C23 S9 118.0(2)
C24 C23 S9 129.1(2)
C23 C24 C25 101.7(3)
C23 C24 H24A 111.4
C25 C24 H24A 111.4
C23 C24 H24B 111.4
C25 C24 H24B 111.4
H24A C24 H24B 109.3
C26 C25 C24 109.6(3)
C26 C25 H25A 109.7
C24 C25 H25A 109.7
C26 C25 H25B 109.7
C24 C25 H25B 109.7
H25A C25 H25B 108.2
C27 C26 C25 101.7(3)
C27 C26 H26A 111.4
C25 C26 H26A 111.4
C27 C26 H26B 111.4
C25 C26 H26B 111.4
H26A C26 H26B 109.3
C23 C27 C26 114.0(3)
C23 C27 S10 117.5(2)
C26 C27 S10 128.5(2)
C31 C28 S14 122.0(2)
C31 C28 S13 123.8(2)
S14 C28 S13 114.18(16)
C30 C29 S13 118.3(3)
C30 C29 H29 120.8
S13 C29 H29 120.8
C29 C30 S14 117.6(3)
C29 C30 H30 121.2
S14 C30 H30 121.2
C28 C31 S15 122.7(2)
C28 C31 S16 122.0(2)
S15 C31 S16 115.27(17)
C36 C32 C33 113.2(3)
C36 C32 S15 118.0(2)
C33 C32 S15 128.7(2)
C32 C33 C34 102.7(3)
C32 C33 H33A 111.2
C34 C33 H33A 111.2
C32 C33 H33B 111.2
C34 C33 H33B 111.2
H33A C33 H33B 109.1
C33 C34 C35 108.4(3)
C33 C34 H34A 110.0
C35 C34 H34A 110.0
C33 C34 H34B 110.0
C35 C34 H34B 110.0
H34A C34 H34B 108.4
C36 C35 C34 102.5(3)
C36 C35 H35A 111.3
C34 C35 H35A 111.3
C36 C35 H35B 111.3
C34 C35 H35B 111.3
H35A C35 H35B 109.2
C32 C36 C35 112.3(3)
C32 C36 S16 118.4(2)
C35 C36 S16 129.2(2)

loop_
_geom_bond_atom_site_label_1
_geom_bond_atom_site_label_2
_geom_bond_distance
S1 C2 1.721(4)
S1 C1 1.733(3)
S2 C5 1.729(3)
S2 C4 1.739(3)
S3 C9 1.734(3)
S3 C4 1.742(3)
S4 C1 1.726(3)
S4 C3 1.728(3)
S5 C11 1.724(3)
S5 C10 1.730(3)
S6 C12 1.728(3)
S6 C10 1.742(3)
S7 C14 1.733(3)
S7 C13 1.740(3)
S8 C18 1.736(3)
S8 C13 1.740(3)
S9 C23 1.736(3)
S9 C22 1.740(3)
S10 C27 1.739(3)
S10 C22 1.753(3)
S11 C20 1.730(3)
S11 C19 1.740(3)
S12 C21 1.732(4)
S12 C19 1.737(3)
S13 C29 1.741(3)
S13 C28 1.759(3)
S14 C30 1.736(3)
S14 C28 1.758(3)
S15 C32 1.743(3)
S15 C31 1.752(3)
S16 C36 1.740(3)
S16 C31 1.770(3)
C1 C4 1.380(4)
C2 C3 1.330(5)
C2 H2 0.9300
C3 H3 0.9300
C5 C9 1.331(4)
C5 C6 1.502(4)
C6 C7 1.547(5)
C6 H6A 0.9700
C6 H6B 0.9700
C7 C8 1.544(5)
C7 H7A 0.9700
C7 H7B 0.9700
C8 C9 1.503(4)
C8 H8A 0.9700
C8 H8B 0.9700
C10 C13 1.374(4)
C11 C12 1.332(5)
C11 H11 0.9300
C12 H12 0.9300
C14 C18 1.336(4)
C14 C15 1.505(4)
C15 C16 1.538(5)
C15 H15A 0.9700
C15 H15B 0.9700
C16 C17 1.553(5)
C16 H16A 0.9700
C16 H16B 0.9700
C17 C18 1.497(4)
C17 H17A 0.9700
C17 H17B 0.9700
C19 C22 1.370(4)
C20 C21 1.319(5)
C20 H20 0.9300
C21 H21 0.9300
C23 C27 1.335(4)
C23 C24 1.510(4)
C24 C25 1.549(5)
C24 H24A 0.9700
C24 H24B 0.9700
C25 C26 1.546(5)
C25 H25A 0.9700
C25 H25B 0.9700
C26 C27 1.497(4)
C26 H26A 0.9700
C26 H26B 0.9700
C28 C31 1.353(4)
C29 C30 1.321(5)
C29 H29 0.9300
C30 H30 0.9300
C32 C36 1.329(4)
C32 C33 1.496(4)
C33 C34 1.533(5)
C33 H33A 0.9700
C33 H33B 0.9700
C34 C35 1.538(5)
C34 H34A 0.9700
C34 H34B 0.9700
C35 C36 1.508(4)
C35 H35A 0.9700
C35 H35B 0.9700

loop_
_geom_torsion_atom_site_label_1
_geom_torsion_atom_site_label_2
_geom_torsion_atom_site_label_3
_geom_torsion_atom_site_label_4
_geom_torsion
C3 S4 C1 C4 179.8(3)
C3 S4 C1 S1 0.4(2)
C2 S1 C1 C4 -180.0(3)
C2 S1 C1 S4 -0.6(2)
C1 S1 C2 C3 0.6(3)
S1 C2 C3 S4 -0.4(4)
C1 S4 C3 C2 0.0(3)
S4 C1 C4 S2 -179.3(2)
S1 C1 C4 S2 0.0(4)
S4 C1 C4 S3 2.4(4)
S1 C1 C4 S3 -178.23(19)
C5 S2 C4 C1 -178.4(3)
C5 S2 C4 S3 0.0(2)
C9 S3 C4 C1 178.8(3)
C9 S3 C4 S2 0.4(2)
C4 S2 C5 C9 -0.5(3)
C4 S2 C5 C6 178.9(3)
C9 C5 C6 C7 -5.7(4)
S2 C5 C6 C7 174.8(3)
C5 C6 C7 C8 8.1(4)
C6 C7 C8 C9 -7.7(4)
C6 C5 C9 C8 1.0(4)
S2 C5 C9 C8 -179.5(2)
C6 C5 C9 S3 -178.6(2)
S2 C5 C9 S3 0.9(4)
C7 C8 C9 C5 4.2(4)
C7 C8 C9 S3 -176.2(3)
C4 S3 C9 C5 -0.8(3)
C4 S3 C9 C8 179.7(3)
C11 S5 C10 C13 -180.0(3)
C11 S5 C10 S6 1.2(2)
C12 S6 C10 C13 -180.0(3)
C12 S6 C10 S5 -1.2(2)
C10 S5 C11 C12 -0.8(3)
S5 C11 C12 S6 0.0(4)
C10 S6 C12 C11 0.7(3)
S5 C10 C13 S8 0.5(4)
S6 C10 C13 S8 179.2(2)
S5 C10 C13 S7 -179.8(2)
S6 C10 C13 S7 -1.1(4)
C18 S8 C13 C10 179.1(3)
C18 S8 C13 S7 -0.6(2)
C14 S7 C13 C10 -179.7(3)
C14 S7 C13 S8 0.0(2)
C13 S7 C14 C18 0.8(3)
C13 S7 C14 C15 179.3(3)
C18 C14 C15 C16 -0.4(4)
S7 C14 C15 C16 -178.9(3)
C14 C15 C16 C17 1.3(4)
C15 C16 C17 C18 -1.7(4)
C15 C14 C18 C17 -0.7(4)
S7 C14 C18 C17 178.0(3)
C15 C14 C18 S8 179.9(3)
S7 C14 C18 S8 -1.4(4)
C16 C17 C18 C14 1.5(4)
C16 C17 C18 S8 -179.2(3)
C13 S8 C18 C14 1.2(3)
C13 S8 C18 C17 -178.1(3)
C21 S12 C19 C22 179.3(3)
C21 S12 C19 S11 -1.1(2)
C20 S11 C19 C22 -179.5(3)
C20 S11 C19 S12 0.9(2)
C19 S11 C20 C21 -0.4(3)
S11 C20 C21 S12 -0.3(5)
C19 S12 C21 C20 0.8(4)
S12 C19 C22 S9 -0.4(4)
S11 C19 C22 S9 -179.92(19)
S12 C19 C22 S10 -178.85(19)
S11 C19 C22 S10 1.6(4)
C23 S9 C22 C19 -178.5(3)
C23 S9 C22 S10 0.1(2)
C27 S10 C22 C19 178.7(3)
C27 S10 C22 S9 0.1(2)
C22 S9 C23 C27 -0.2(3)
C22 S9 C23 C24 179.9(3)
C27 C23 C24 C25 -3.6(4)
S9 C23 C24 C25 176.2(3)
C23 C24 C25 C26 4.5(4)
C24 C25 C26 C27 -3.7(4)
C24 C23 C27 C26 1.4(4)
S9 C23 C27 C26 -178.4(3)
C24 C23 C27 S10 -179.8(3)
S9 C23 C27 S10 0.3(4)
C25 C26 C27 C23 1.5(4)
C25 C26 C27 S10 -177.1(3)
C22 S10 C27 C23 -0.3(3)
C22 S10 C27 C26 178.3(3)
C30 S14 C28 C31 179.8(3)
C30 S14 C28 S13 -0.3(2)
C29 S13 C28 C31 -180.0(3)
C29 S13 C28 S14 0.1(2)
C28 S13 C29 C30 0.1(4)
S13 C29 C30 S14 -0.4(5)
C28 S14 C30 C29 0.4(4)
S14 C28 C31 S15 -0.6(4)
S13 C28 C31 S15 179.5(2)
S14 C28 C31 S16 179.62(19)
S13 C28 C31 S16 -0.2(4)
C32 S15 C31 C28 -179.1(3)
C32 S15 C31 S16 0.7(2)
C36 S16 C31 C28 179.2(3)
C36 S16 C31 S15 -0.6(2)
C31 S15 C32 C36 -0.5(3)
C31 S15 C32 C33 -176.2(3)
C36 C32 C33 C34 6.5(4)
S15 C32 C33 C34 -177.6(3)
C32 C33 C34 C35 -9.2(4)
C33 C34 C35 C36 8.6(4)
C33 C32 C36 C35 -1.1(4)
S15 C32 C36 C35 -177.5(2)
C33 C32 C36 S16 176.5(2)
S15 C32 C36 S16 0.1(4)
C34 C35 C36 C32 -4.8(4)
C34 C35 C36 S16 177.9(3)
C31 S16 C36 C32 0.3(3)
C31 S16 C36 C35 177.4(3)
